data_2019076
loop_
_publ_author_name
'Grinev, Vyacheslav S.'
'Egorova, Alevtina Yu.'

_publ_section_title
;
 3a-Phenyl-2,3,3a,4-tetrahydro-1<i>H</i>-benzo[<i>d</i>]pyrrolo[1,2-<i>a</i>]imidazol-1-one,
 a potential plant-growth regulator
;
_journal_coeditor_code EG3127
_journal_issue 8
_journal_name_full 'Acta Crystallographica Section C'
_journal_page_first 880
_journal_page_last 883
_journal_paper_doi 10.1107/S0108270113016119
_journal_volume 69
_journal_year 2013
_chemical_formula_iupac 'C16 H14 N2 O'
_chemical_formula_moiety 'C16 H14 N2 O'
_chemical_formula_sum 'C16 H14 N2 O'
_chemical_formula_weight 250.29
_chemical_name_systematic
;
3a-Phenyl-2,3,3a,4-tetrahydro-1<i>H</i>-benzo[<i>d</i>]pyrrolo[1,2-<i>a</i>]\
imidazol-1-one
;
_space_group_IT_number 2
_symmetry_cell_setting triclinic
_symmetry_space_group_name_Hall '-P 1'
_symmetry_space_group_name_H-M 'P -1'
_atom_sites_solution_hydrogens geom
_atom_sites_solution_primary direct
_atom_sites_solution_secondary difmap
_audit_creation_method SHELXL97
_cell_angle_alpha 66.8030(10)
_cell_angle_beta 88.947(2)
_cell_angle_gamma 82.509(2)
_cell_formula_units_Z 2
_cell_length_a 7.2966(9)
_cell_length_b 9.1081(11)
_cell_length_c 10.3723(12)
_cell_measurement_reflns_used 354
_cell_measurement_temperature 100(2)
_cell_measurement_theta_max 29
_cell_measurement_theta_min 3
_cell_volume 627.78(13)
_computing_cell_refinement 'SAINT-Plus (Bruker, 1998)'
_computing_data_collection 'SMART (Bruker, 1998)'
_computing_data_reduction 'SAINT-Plus (Bruker, 1998)'
_computing_molecular_graphics 'SHELXTL (Sheldrick, 2008)'
_computing_publication_material 'SHELXTL (Sheldrick, 2008)'
_computing_structure_refinement 'SHELXTL (Sheldrick, 2008)'
_computing_structure_solution 'SHELXTL (Sheldrick, 2008)'
_diffrn_ambient_temperature 100(2)
_diffrn_measured_fraction_theta_full 0.991
_diffrn_measured_fraction_theta_max 0.991
_diffrn_measurement_device_type 'Bruker SMART 1000 CCD area-detector'
_diffrn_measurement_method '\f and \w'
_diffrn_radiation_monochromator graphite
_diffrn_radiation_source 'fine-focus sealed tube'
_diffrn_radiation_type MoK\a
_diffrn_radiation_wavelength 0.71073
_diffrn_reflns_av_R_equivalents 0.0162
_diffrn_reflns_av_sigmaI/netI 0.0195
_diffrn_reflns_limit_h_max 10
_diffrn_reflns_limit_h_min -10
_diffrn_reflns_limit_k_max 12
_diffrn_reflns_limit_k_min -12
_diffrn_reflns_limit_l_max 14
_diffrn_reflns_limit_l_min -14
_diffrn_reflns_number 7155
_diffrn_reflns_theta_full 29.57
_diffrn_reflns_theta_max 29.57
_diffrn_reflns_theta_min 2.14
_exptl_absorpt_coefficient_mu 0.084
_exptl_absorpt_correction_T_max 0.984
_exptl_absorpt_correction_T_min 0.981
_exptl_absorpt_correction_type multi-scan
_exptl_absorpt_process_details '(SADABS; Sheldrick, 1998)'
_exptl_crystal_colour colourless
_exptl_crystal_density_diffrn 1.324
_exptl_crystal_density_method 'not measured'
_exptl_crystal_description prism
_exptl_crystal_F_000 264
_exptl_crystal_size_max 0.23
_exptl_crystal_size_mid 0.20
_exptl_crystal_size_min 0.19
_refine_diff_density_max 0.477
_refine_diff_density_min -0.409
_refine_ls_extinction_method none
_refine_ls_goodness_of_fit_ref 1.005
_refine_ls_hydrogen_treatment mixed
_refine_ls_matrix_type full
_refine_ls_number_parameters 176
_refine_ls_number_reflns 3492
_refine_ls_number_restraints 0
_refine_ls_restrained_S_all 1.005
_refine_ls_R_factor_all 0.0476
_refine_ls_R_factor_gt 0.0456
_refine_ls_shift/su_max 0.000
_refine_ls_shift/su_mean 0.000
_refine_ls_structure_factor_coef Fsqd
_refine_ls_weighting_details 'calc w = 1/[\s^2^(Fo^2^)+(0.0792P)^2^+0.2300P] where P=(Fo^2^+2Fc^2^)/3'
_refine_ls_weighting_scheme calc
_refine_ls_wR_factor_gt 0.1222
_refine_ls_wR_factor_ref 0.1246
_reflns_number_gt 3259
_reflns_number_total 3492
_reflns_threshold_expression I>2\s(I)
_cod_data_source_file eg3127.cif
_cod_data_source_block I
_cod_database_code 2019076
_cod_database_fobs_code 2019076

loop_
_symmetry_equiv_pos_as_xyz
'x, y, z'
'-x, -y, -z'

loop_
_atom_site_type_symbol
_atom_site_label
_atom_site_fract_x
_atom_site_fract_y
_atom_site_fract_z
_atom_site_U_iso_or_equiv
_atom_site_adp_type
_atom_site_calc_flag
_atom_site_refinement_flags
_atom_site_occupancy
_atom_site_symmetry_multiplicity
N N1 0.61829(11) 0.02564(9) 0.61171(8) 0.01383(17) Uani d . 1 1
H H1N 0.493(2) 0.0435(19) 0.6207(17) 0.030(4) Uiso d . 1 1
N N2 0.90402(10) 0.01688(9) 0.70692(8) 0.01328(16) Uani d . 1 1
O O1 1.21712(9) 0.01286(9) 0.67719(8) 0.01995(17) Uani d . 1 1
C C1 1.06087(12) 0.08609(11) 0.65663(9) 0.01507(18) Uani d . 1 1
C C2 0.99897(13) 0.26406(11) 0.57228(10) 0.01707(19) Uani d . 1 1
H H2A 1.0777 0.3076 0.4907 0.020 Uiso calc R 1 1
H H2B 1.0020 0.3270 0.6311 0.020 Uiso calc R 1 1
C C3 0.79979(12) 0.26642(11) 0.52490(10) 0.01545(18) Uani d . 1 1
H H3A 0.7976 0.2467 0.4377 0.019 Uiso calc R 1 1
H H3B 0.7237 0.3707 0.5092 0.019 Uiso calc R 1 1
C C4 0.73073(12) 0.12709(10) 0.64971(9) 0.01247(17) Uani d . 1 1
C C5 0.69624(12) -0.13486(10) 0.68207(9) 0.01322(18) Uani d . 1 1
C C6 0.62667(13) -0.27503(11) 0.69730(10) 0.01614(19) Uani d . 1 1
H H6A 0.5072 -0.2713 0.6603 0.019 Uiso calc R 1 1
C C7 0.73790(13) -0.42250(11) 0.76887(10) 0.01738(19) Uani d . 1 1
H H7A 0.6929 -0.5199 0.7800 0.021 Uiso calc R 1 1
C C8 0.91289(13) -0.42918(11) 0.82398(10) 0.01699(19) Uani d . 1 1
H H8A 0.9852 -0.5308 0.8720 0.020 Uiso calc R 1 1
C C9 0.98365(12) -0.28751(11) 0.80946(10) 0.01587(19) Uani d . 1 1
H H9A 1.1027 -0.2908 0.8468 0.019 Uiso calc R 1 1
C C10 0.87283(12) -0.14334(10) 0.73858(9) 0.01316(18) Uani d . 1 1
C C11 0.63184(12) 0.18362(10) 0.75601(9) 0.01345(18) Uani d . 1 1
C C12 0.46662(13) 0.28868(12) 0.71129(10) 0.01736(19) Uani d . 1 1
H H12A 0.4231 0.3254 0.6166 0.021 Uiso calc R 1 1
C C13 0.36550(14) 0.33989(13) 0.80441(11) 0.0213(2) Uani d . 1 1
H H13A 0.2537 0.4118 0.7730 0.026 Uiso calc R 1 1
C C14 0.42789(15) 0.28592(13) 0.94374(11) 0.0215(2) Uani d . 1 1
H H14A 0.3586 0.3206 1.0074 0.026 Uiso calc R 1 1
C C15 0.59126(15) 0.18152(12) 0.98899(10) 0.0204(2) Uani d . 1 1
H H15A 0.6339 0.1445 1.0839 0.025 Uiso calc R 1 1
C C16 0.69403(13) 0.13019(11) 0.89523(10) 0.01684(19) Uani d . 1 1
H H16A 0.8062 0.0589 0.9267 0.020 Uiso calc R 1 1

loop_
_atom_site_aniso_label
_atom_site_aniso_U_11
_atom_site_aniso_U_22
_atom_site_aniso_U_33
_atom_site_aniso_U_12
_atom_site_aniso_U_13
_atom_site_aniso_U_23
N1 0.0106(3) 0.0138(3) 0.0176(4) -0.0009(3) -0.0015(3) -0.0068(3)
N2 0.0096(3) 0.0129(3) 0.0166(3) -0.0005(3) -0.0001(3) -0.0053(3)
O1 0.0106(3) 0.0230(4) 0.0245(4) -0.0015(3) 0.0006(3) -0.0078(3)
C1 0.0126(4) 0.0176(4) 0.0160(4) -0.0034(3) 0.0009(3) -0.0073(3)
C2 0.0137(4) 0.0165(4) 0.0201(4) -0.0039(3) 0.0014(3) -0.0057(3)
C3 0.0128(4) 0.0158(4) 0.0154(4) -0.0016(3) 0.0012(3) -0.0038(3)
C4 0.0096(4) 0.0136(4) 0.0137(4) -0.0008(3) -0.0001(3) -0.0050(3)
C5 0.0126(4) 0.0140(4) 0.0129(4) -0.0008(3) 0.0011(3) -0.0054(3)
C6 0.0151(4) 0.0169(4) 0.0172(4) -0.0039(3) 0.0008(3) -0.0069(3)
C7 0.0200(4) 0.0146(4) 0.0178(4) -0.0036(3) 0.0036(3) -0.0065(3)
C8 0.0176(4) 0.0141(4) 0.0169(4) 0.0001(3) 0.0032(3) -0.0044(3)
C9 0.0130(4) 0.0167(4) 0.0159(4) -0.0002(3) 0.0014(3) -0.0049(3)
C10 0.0118(4) 0.0137(4) 0.0140(4) -0.0019(3) 0.0016(3) -0.0054(3)
C11 0.0123(4) 0.0136(4) 0.0153(4) -0.0027(3) 0.0020(3) -0.0063(3)
C12 0.0141(4) 0.0201(4) 0.0185(4) 0.0003(3) 0.0002(3) -0.0089(3)
C13 0.0158(4) 0.0240(5) 0.0263(5) -0.0002(3) 0.0040(3) -0.0131(4)
C14 0.0220(5) 0.0239(5) 0.0227(5) -0.0060(4) 0.0089(4) -0.0129(4)
C15 0.0248(5) 0.0215(4) 0.0159(4) -0.0064(4) 0.0036(3) -0.0074(4)
C16 0.0175(4) 0.0161(4) 0.0160(4) -0.0025(3) 0.0006(3) -0.0053(3)

loop_
_atom_type_symbol
_atom_type_description
_atom_type_scat_dispersion_real
_atom_type_scat_dispersion_imag
_atom_type_scat_source
C C 0.0033 0.0016 'International Tables Vol C Tables 4.2.6.8 and 6.1.1.4'
H H 0.0000 0.0000 'International Tables Vol C Tables 4.2.6.8 and 6.1.1.4'
N N 0.0061 0.0033 'International Tables Vol C Tables 4.2.6.8 and 6.1.1.4'
O O 0.0106 0.0060 'International Tables Vol C Tables 4.2.6.8 and 6.1.1.4'

loop_
_geom_angle_atom_site_label_1
_geom_angle_atom_site_label_2
_geom_angle_atom_site_label_3
_geom_angle
C5 N1 C4 107.81(7)
C5 N1 H1N 114.1(10)
C4 N1 H1N 116.3(10)
C1 N2 C10 128.12(8)
C1 N2 C4 113.60(7)
C10 N2 C4 109.45(7)
O1 C1 N2 124.57(9)
O1 C1 C2 128.65(8)
N2 C1 C2 106.78(7)
C1 C2 C3 102.85(7)
C1 C2 H2A 111.2
C3 C2 H2A 111.2
C1 C2 H2B 111.2
C3 C2 H2B 111.2
H2A C2 H2B 109.1
C2 C3 C4 103.00(7)
C2 C3 H3A 111.2
C4 C3 H3A 111.2
C2 C3 H3B 111.2
C4 C3 H3B 111.2
H3A C3 H3B 109.1
N1 C4 N2 102.36(7)
N1 C4 C11 110.26(7)
N2 C4 C11 113.36(7)
N1 C4 C3 115.50(7)
N2 C4 C3 102.07(7)
C11 C4 C3 112.65(7)
C6 C5 N1 129.53(8)
C6 C5 C10 119.99(8)
N1 C5 C10 110.45(8)
C5 C6 C7 118.01(8)
C5 C6 H6A 121.0
C7 C6 H6A 121.0
C8 C7 C6 121.42(9)
C8 C7 H7A 119.3
C6 C7 H7A 119.3
C7 C8 C9 120.80(8)
C7 C8 H8A 119.6
C9 C8 H8A 119.6
C10 C9 C8 117.14(8)
C10 C9 H9A 121.4
C8 C9 H9A 121.4
C9 C10 C5 122.64(8)
C9 C10 N2 130.60(8)
C5 C10 N2 106.76(7)
C16 C11 C12 119.26(8)
C16 C11 C4 123.18(8)
C12 C11 C4 117.49(8)
C13 C12 C11 120.48(9)
C13 C12 H12A 119.8
C11 C12 H12A 119.8
C12 C13 C14 120.11(9)
C12 C13 H13A 119.9
C14 C13 H13A 119.9
C15 C14 C13 119.78(9)
C15 C14 H14A 120.1
C13 C14 H14A 120.1
C14 C15 C16 120.27(9)
C14 C15 H15A 119.9
C16 C15 H15A 119.9
C11 C16 C15 120.09(9)
C11 C16 H16A 120.0
C15 C16 H16A 120.0

loop_
_geom_bond_atom_site_label_1
_geom_bond_atom_site_label_2
_geom_bond_distance
N1 C5 1.3968(11)
N1 C4 1.4761(11)
N1 H1N 0.914(16)
N2 C1 1.3735(11)
N2 C10 1.4126(11)
N2 C4 1.4785(11)
O1 C1 1.2201(11)
C1 C2 1.5177(13)
C2 C3 1.5375(13)
C2 H2A 0.9900
C2 H2B 0.9900
C3 C4 1.5456(12)
C3 H3A 0.9900
C3 H3B 0.9900
C4 C11 1.5240(12)
C5 C6 1.3855(12)
C5 C10 1.4057(12)
C6 C7 1.4022(13)
C6 H6A 0.9500
C7 C8 1.3928(13)
C7 H7A 0.9500
C8 C9 1.4043(13)
C8 H8A 0.9500
C9 C10 1.3795(12)
C9 H9A 0.9500
C11 C16 1.3932(13)
C11 C12 1.3979(12)
C12 C13 1.3907(13)
C12 H12A 0.9500
C13 C14 1.3941(15)
C13 H13A 0.9500
C14 C15 1.3853(15)
C14 H14A 0.9500
C15 C16 1.4023(13)
C15 H15A 0.9500
C16 H16A 0.9500

loop_
_geom_hbond_atom_site_label_D
_geom_hbond_atom_site_label_H
_geom_hbond_atom_site_label_A
_geom_hbond_site_symmetry_A
_geom_hbond_distance_DH
_geom_hbond_distance_HA
_geom_hbond_distance_DA
_geom_hbond_angle_DHA
N1 H1N O1 1_455 0.914(16) 2.112(17) 2.9994(11) 163.4(14)

loop_
_geom_torsion_atom_site_label_1
_geom_torsion_atom_site_label_2
_geom_torsion_atom_site_label_3
_geom_torsion_atom_site_label_4
_geom_torsion
C10 N2 C1 O1 -27.81(15)
C4 N2 C1 O1 -171.39(9)
C10 N2 C1 C2 151.31(9)
C4 N2 C1 C2 7.74(10)
O1 C1 C2 C3 152.84(9)
N2 C1 C2 C3 -26.24(9)
C1 C2 C3 C4 33.88(9)
C5 N1 C4 N2 17.45(9)
C5 N1 C4 C11 -103.45(8)
C5 N1 C4 C3 127.43(8)
C1 N2 C4 N1 133.80(8)
C10 N2 C4 N1 -16.51(9)
C1 N2 C4 C11 -107.46(8)
C10 N2 C4 C11 102.23(8)
C1 N2 C4 C3 13.96(9)
C10 N2 C4 C3 -136.34(7)
C2 C3 C4 N1 -139.28(8)
C2 C3 C4 N2 -29.13(8)
C2 C3 C4 C11 92.78(8)
C4 N1 C5 C6 169.27(9)
C4 N1 C5 C10 -12.80(10)
N1 C5 C6 C7 177.26(9)
C10 C5 C6 C7 -0.50(13)
C5 C6 C7 C8 0.30(14)
C6 C7 C8 C9 0.02(14)
C7 C8 C9 C10 -0.13(14)
C8 C9 C10 C5 -0.07(14)
C8 C9 C10 N2 -179.87(9)
C6 C5 C10 C9 0.40(14)
N1 C5 C10 C9 -177.76(8)
C6 C5 C10 N2 -179.76(8)
N1 C5 C10 N2 2.08(10)
C1 N2 C10 C9 44.60(15)
C4 N2 C10 C9 -170.65(9)
C1 N2 C10 C5 -135.22(9)
C4 N2 C10 C5 9.53(9)
N1 C4 C11 C16 111.04(9)
N2 C4 C11 C16 -3.03(12)
C3 C4 C11 C16 -118.31(9)
N1 C4 C11 C12 -66.08(10)
N2 C4 C11 C12 179.85(8)
C3 C4 C11 C12 64.57(10)
C16 C11 C12 C13 0.20(14)
C4 C11 C12 C13 177.44(8)
C11 C12 C13 C14 -0.35(15)
C12 C13 C14 C15 0.21(16)
C13 C14 C15 C16 0.08(15)
C12 C11 C16 C15 0.09(14)
C4 C11 C16 C15 -176.98(8)
C14 C15 C16 C11 -0.23(15)
